data_4021036
loop_
_publ_author_name
'James H. Rigby'
'Mundruppady S. Laxmisha'
'Andrew R. Hudson'
'Charles H. Heap'
'Mary Jane Heeg'

_publ_section_title
;
 Chromium(0)-Promoted Multicomponent Cycloaddition
 of Tethered Diynes with Cyclic Trienes:
 Application to the Total Synthesis of 9-epi-Pentalenic Acid
;
_journal_name_full 'Journal of Organic Chemistry'
_journal_page_first 6751
_journal_page_last 6760
_journal_paper_doi 10.1021/jo040204o
_journal_volume 69
_journal_year 2004
_chemical_formula_sum 'C17 H24 O5'
_chemical_formula_weight 308.36
_space_group_IT_number 14
_symmetry_cell_setting monoclinic
_symmetry_space_group_name_Hall '-P 2yn'
_symmetry_space_group_name_H-M 'P 1 21/n 1'
_cell_angle_alpha 90.00
_cell_angle_beta 91.808(6)
_cell_angle_gamma 90.00
_cell_formula_units_Z 4
_cell_length_a 7.906(3)
_cell_length_b 11.769(3)
_cell_length_c 16.622(5)
_cell_measurement_temperature 295(2)
_cell_volume 1545.8(8)
_diffrn_ambient_temperature 295(2)
_exptl_crystal_density_diffrn 1.325
_cod_original_sg_symbol_H-M 'P 21/n'
_cod_database_code 4021036

loop_
_symmetry_equiv_pos_as_xyz
'x, y, z'
'-x+1/2, y+1/2, -z+1/2'
'-x, -y, -z'
'x-1/2, -y-1/2, z-1/2'

loop_
_atom_site_label
_atom_site_type_symbol
_atom_site_fract_x
_atom_site_fract_y
_atom_site_fract_z
_atom_site_U_iso_or_equiv
_atom_site_adp_type
_atom_site_occupancy
_atom_site_symmetry_multiplicity
_atom_site_calc_flag
_atom_site_refinement_flags
_atom_site_disorder_assembly
_atom_site_disorder_group
O1 O 0.58100(10) 0.86381(6) 0.20609(5) 0.0378(2) Uani 1 1 d . . .
O2 O 0.35957(12) 0.97233(7) 0.21615(6) 0.0533(3) Uani 1 1 d . . .
C1 C 0.41247(15) 0.87668(9) 0.21255(7) 0.0356(2) Uani 1 1 d . . .
C2 C 0.30005(14) 0.77330(10) 0.21592(7) 0.0369(3) Uani 1 1 d . . .
C3 C 0.37304(14) 0.67468(9) 0.16959(7) 0.0343(3) Uani 1 1 d . . .
C4 C 0.55001(13) 0.64976(8) 0.20347(6) 0.0290(2) Uani 1 1 d . . .
C5 C 0.66585(13) 0.75368(8) 0.19748(7) 0.0297(2) Uani 1 1 d . . .
C6 C 0.73321(14) 0.74921(9) 0.11287(7) 0.0347(3) Uani 1 1 d . . .
O3 O 0.88125(11) 0.81551(8) 0.10179(6) 0.0490(2) Uani 1 1 d . . .
C7 C 0.75952(14) 0.62234(9) 0.09329(7) 0.0365(3) Uani 1 1 d . . .
C8 C 0.7105(2) 0.59896(15) 0.00532(8) 0.0543(3) Uani 1 1 d . . .
C9 C 0.94301(18) 0.58452(14) 0.10828(11) 0.0536(3) Uani 1 1 d . . .
C10 C 0.63992(15) 0.56035(9) 0.15129(7) 0.0363(3) Uani 1 1 d . . .
C11 C 0.27959(16) 0.73750(11) 0.30398(8) 0.0417(3) Uani 1 1 d . . .
C12 C 0.44993(15) 0.70600(10) 0.34328(7) 0.0375(3) Uani 1 1 d . . .
C13 C 0.55491(13) 0.62197(8) 0.29401(6) 0.0315(2) Uani 1 1 d . . .
C14 C 0.74554(14) 0.63686(9) 0.31555(7) 0.0341(3) Uani 1 1 d . . .
C15 C 0.79739(15) 0.74224(9) 0.26712(7) 0.0357(3) Uani 1 1 d . . .
C16 C 0.78451(16) 0.64551(10) 0.40414(7) 0.0417(3) Uani 1 1 d . . .
O4 O 0.84396(18) 0.72472(10) 0.43967(7) 0.0783(4) Uani 1 1 d . . .
O5 O 0.74019(13) 0.54926(7) 0.44173(5) 0.0521(3) Uani 1 1 d . . .
C17 C 0.7660(3) 0.54791(19) 0.52844(9) 0.0693(5) Uani 1 1 d . . .
H2 H 0.1923(18) 0.7967(11) 0.1942(8) 0.043(3) Uiso 1 1 d . . .
H3A H 0.3774(16) 0.6926(11) 0.1116(8) 0.041(3) Uiso 1 1 d . . .
H3B H 0.3025(16) 0.6095(10) 0.1747(7) 0.034(3) Uiso 1 1 d . . .
H6 H 0.6450(16) 0.7782(11) 0.0760(8) 0.035(3) Uiso 1 1 d . . .
H8A H 0.592(2) 0.6198(14) -0.0067(10) 0.061(4) Uiso 1 1 d . . .
H8B H 0.7266(19) 0.5204(15) -0.0068(9) 0.061(4) Uiso 1 1 d . . .
H8C H 0.784(2) 0.6401(15) -0.0303(11) 0.073(5) Uiso 1 1 d . . .
H9A H 0.982(2) 0.5959(13) 0.1670(11) 0.067(5) Uiso 1 1 d . . .
H9B H 1.013(2) 0.6254(15) 0.0719(11) 0.072(5) Uiso 1 1 d . . .
H9C H 0.9480(19) 0.5051(15) 0.0931(10) 0.064(4) Uiso 1 1 d . . .
H10A H 0.7043(19) 0.5039(12) 0.1851(9) 0.054(4) Uiso 1 1 d . . .
H10B H 0.5529(17) 0.5131(12) 0.1222(9) 0.051(4) Uiso 1 1 d . . .
H11A H 0.1995(18) 0.6704(12) 0.3022(8) 0.052(4) Uiso 1 1 d . . .
H11B H 0.2294(18) 0.7992(12) 0.3335(9) 0.052(4) Uiso 1 1 d . . .
H12A H 0.5191(15) 0.7777(10) 0.3522(7) 0.032(3) Uiso 1 1 d . . .
H12B H 0.4367(17) 0.6758(12) 0.3991(9) 0.051(4) Uiso 1 1 d . . .
H13 H 0.5197(15) 0.5449(10) 0.3031(7) 0.032(3) Uiso 1 1 d . . .
H14 H 0.8135(17) 0.5705(11) 0.3009(8) 0.041(3) Uiso 1 1 d . . .
H15A H 0.7967(18) 0.8083(12) 0.2990(9) 0.048(4) Uiso 1 1 d . . .
H15B H 0.9125(19) 0.7360(10) 0.2477(8) 0.042(3) Uiso 1 1 d . . .
H17A H 0.878(3) 0.5706(18) 0.5417(13) 0.098(7) Uiso 1 1 d . . .
H17B H 0.746(3) 0.472(2) 0.5415(14) 0.108(7) Uiso 1 1 d . . .
H17C H 0.703(3) 0.605(2) 0.5540(15) 0.111(8) Uiso 1 1 d . . .
H03 H 0.848(2) 0.8897(18) 0.0978(12) 0.088(6) Uiso 1 1 d . . .

loop_
_atom_site_aniso_label
_atom_site_aniso_U_11
_atom_site_aniso_U_22
_atom_site_aniso_U_33
_atom_site_aniso_U_23
_atom_site_aniso_U_13
_atom_site_aniso_U_12
O1 0.0370(4) 0.0236(4) 0.0530(5) -0.0008(3) 0.0048(3) -0.0012(3)
O2 0.0554(6) 0.0345(4) 0.0698(7) -0.0046(4) -0.0023(5) 0.0130(4)
C1 0.0393(6) 0.0332(5) 0.0343(6) -0.0014(4) -0.0017(4) 0.0058(4)
C2 0.0289(6) 0.0396(6) 0.0418(6) -0.0006(5) -0.0027(5) 0.0027(4)
C3 0.0331(6) 0.0339(5) 0.0358(6) -0.0019(4) -0.0036(4) -0.0046(4)
C4 0.0317(5) 0.0242(4) 0.0309(5) -0.0008(4) -0.0005(4) -0.0026(4)
C5 0.0290(5) 0.0244(5) 0.0357(6) 0.0003(4) 0.0003(4) 0.0003(4)
C6 0.0309(5) 0.0359(6) 0.0374(6) 0.0072(4) 0.0018(4) 0.0010(4)
O3 0.0394(5) 0.0470(5) 0.0615(6) 0.0106(4) 0.0129(4) -0.0054(4)
C7 0.0358(6) 0.0403(6) 0.0335(6) -0.0013(4) 0.0018(4) 0.0056(4)
C8 0.0642(9) 0.0639(9) 0.0349(7) -0.0057(6) 0.0025(6) 0.0038(7)
C9 0.0415(7) 0.0552(8) 0.0641(10) -0.0038(7) 0.0017(6) 0.0146(6)
C10 0.0452(6) 0.0274(5) 0.0361(6) -0.0036(4) 0.0003(5) 0.0014(4)
C11 0.0364(6) 0.0456(7) 0.0435(7) -0.0013(5) 0.0080(5) 0.0010(5)
C12 0.0405(6) 0.0393(6) 0.0330(6) -0.0004(5) 0.0042(4) -0.0011(5)
C13 0.0360(6) 0.0266(5) 0.0320(5) 0.0009(4) -0.0002(4) -0.0044(4)
C14 0.0364(6) 0.0309(5) 0.0346(6) -0.0002(4) -0.0033(4) 0.0009(4)
C15 0.0334(6) 0.0351(6) 0.0383(6) -0.0003(5) -0.0035(5) -0.0064(4)
C16 0.0439(7) 0.0413(6) 0.0394(6) -0.0004(5) -0.0084(5) -0.0005(5)
O4 0.1181(10) 0.0658(6) 0.0492(6) -0.0021(5) -0.0250(6) -0.0384(7)
O5 0.0775(7) 0.0446(5) 0.0336(5) 0.0042(4) -0.0084(4) -0.0072(4)
C17 0.0977(14) 0.0761(12) 0.0336(8) 0.0081(7) -0.0087(8) -0.0128(11)

loop_
_geom_bond_atom_site_label_1
_geom_bond_atom_site_label_2
_geom_bond_distance
_geom_bond_site_symmetry_2
_geom_bond_publ_flag
O1 C1 1.3486(14) . ?
O1 C5 1.4685(12) . ?
O2 C1 1.2031(13) . ?
C1 C2 1.5088(16) . ?
C2 C3 1.5170(16) . ?
C2 C11 1.5366(18) . ?
C3 C4 1.5202(15) . ?
C4 C5 1.5331(14) . ?
C4 C13 1.5393(15) . ?
C4 C10 1.5504(15) . ?
C5 C6 1.5203(16) . ?
C5 C15 1.5374(16) . ?
C6 O3 1.4235(14) . ?
C6 C7 1.5436(16) . ?
C7 C8 1.5258(18) . ?
C7 C9 1.5302(17) . ?
C7 C10 1.5535(17) . ?
C11 C12 1.5239(17) . ?
C12 C13 1.5429(15) . ?
C13 C14 1.5479(16) . ?
C14 C16 1.4984(17) . ?
C14 C15 1.5412(15) . ?
C16 O4 1.1921(15) . ?
C16 O5 1.3455(15) . ?
O5 C17 1.4492(17) . ?
